data_2242353
loop_
_publ_author_name
'Fusco, Sandra'
'Tuzi, Angela'
'Centore, Roberto'
'Carella, Antonio'

_publ_section_title
;
 Crystal structure of
 <i>N</i>,<i>N</i>'-bis(2,4-difluorobenzoyloxy)benzene-1,2:4,5-tetracarboximide
;
_journal_coeditor_code FY2124
_journal_issue 2
_journal_name_full 'Acta Crystallographica Section E'
_journal_page_first 225
_journal_page_last 228
_journal_paper_doi 10.1107/S2056989018001226
_journal_volume 74
_journal_year 2018
_chemical_formula_iupac 'C24 H8 F4 N2 O8'
_chemical_formula_moiety 'C24 H8 F4 N2 O8'
_chemical_formula_sum 'C24 H8 F4 N2 O8'
_chemical_formula_weight 528.32
_chemical_name_systematic
;
<i>N</i>,<i>N</i>'-Bis(2,4-difluorobenzoyloxy)benzene-1,2:4,5-tetracarboximide
;
_space_group_crystal_system monoclinic
_space_group_IT_number 14
_space_group_name_Hall '-P 2ybc'
_space_group_name_H-M_alt 'P 1 21/c 1'
_symmetry_space_group_name_Hall '-P 2ybc'
_symmetry_space_group_name_H-M 'P 1 21/c 1'
_atom_sites_solution_hydrogens geom
_atom_sites_solution_primary direct
_atom_sites_solution_secondary difmap
_audit_creation_method SHELXL-2016/6
_cell_angle_alpha 90
_cell_angle_beta 106.83(2)
_cell_angle_gamma 90
_cell_formula_units_Z 2
_cell_length_a 17.100(6)
_cell_length_b 4.744(2)
_cell_length_c 13.662(4)
_cell_measurement_reflns_used 85
_cell_measurement_temperature 173(2)
_cell_measurement_theta_max 21.373
_cell_measurement_theta_min 5.092
_cell_volume 1060.8(7)
_computing_cell_refinement
;
DIRAX/LSQ (Duisenberg <i>et al.</i>, 2000)
;
_computing_data_collection
;
<i>COLLECT</i> (Nonius, 1999)
;
_computing_data_reduction
;
EvalCCD (Duisenberg <i>et al.</i>, 2003)
;
_computing_molecular_graphics
;
ORTEP-3 for Windows (Farrugia, 2012) and
Mercury (Macrae <i>et al.</i>, 2008)
;
_computing_publication_material
;
WinGX (Farrugia, 2012)
;
_computing_structure_refinement
;
SHELXL2016 (Sheldrick, 2015)
;
_computing_structure_solution
;
SIR97 (Altomare <i>et al.</i>, 1999)
;
_diffrn_ambient_temperature 173(2)
_diffrn_detector_area_resol_mean 9
_diffrn_measured_fraction_theta_full 0.995
_diffrn_measured_fraction_theta_max 0.984
_diffrn_measurement_device 'four-circle diffractometer'
_diffrn_measurement_device_type 'Bruker--Nonius KappaCCD'
_diffrn_measurement_method
;
CCD rotation images, thick slices
;
_diffrn_radiation_monochromator graphite
_diffrn_radiation_source 'normal-focus sealed tube'
_diffrn_radiation_type MoK\a
_diffrn_radiation_wavelength 0.71073
_diffrn_reflns_av_R_equivalents 0.0611
_diffrn_reflns_limit_h_max 21
_diffrn_reflns_limit_h_min -22
_diffrn_reflns_limit_k_max 6
_diffrn_reflns_limit_k_min -6
_diffrn_reflns_limit_l_max 17
_diffrn_reflns_limit_l_min -15
_diffrn_reflns_number 7948
_diffrn_reflns_theta_full 25.242
_diffrn_reflns_theta_max 27.504
_diffrn_reflns_theta_min 3.378
_exptl_absorpt_coefficient_mu 0.148
_exptl_absorpt_correction_T_max 0.986
_exptl_absorpt_correction_T_min 0.931
_exptl_absorpt_correction_type multi-scan
_exptl_absorpt_process_details
;
(<i>SADABS</i>; Bruker, 2001)
;
_exptl_crystal_colour colourless
_exptl_crystal_density_diffrn 1.654
_exptl_crystal_description plate
_exptl_crystal_F_000 532
_exptl_crystal_size_max 0.400
_exptl_crystal_size_mid 0.150
_exptl_crystal_size_min 0.010
_refine_diff_density_max 0.256
_refine_diff_density_min -0.322
_refine_ls_extinction_method none
_refine_ls_goodness_of_fit_ref 1.046
_refine_ls_hydrogen_treatment constr
_refine_ls_matrix_type full
_refine_ls_number_parameters 176
_refine_ls_number_reflns 2396
_refine_ls_number_restraints 1
_refine_ls_restrained_S_all 1.046
_refine_ls_R_factor_all 0.1052
_refine_ls_R_factor_gt 0.0484
_refine_ls_shift/su_max 0.000
_refine_ls_shift/su_mean 0.000
_refine_ls_structure_factor_coef Fsqd
_refine_ls_weighting_details 'w=1/[\s^2^(Fo^2^)+(0.0450P)^2^+0.4397P] where P=(Fo^2^+2Fc^2^)/3'
_refine_ls_weighting_scheme calc
_refine_ls_wR_factor_gt 0.0975
_refine_ls_wR_factor_ref 0.1195
_reflns_number_gt 1440
_reflns_number_total 2396
_reflns_threshold_expression 'I > 2\s(I)'
_cod_data_source_file fy2124sup1.cif
_cod_data_source_block I
_cod_database_code 2242353
_shelx_space_group_comment
;
The symmetry employed for this shelxl refinement is uniquely defined
by the following loop, which should always be used as a source of
symmetry information in preference to the above space-group names.
They are only intended as comments.
;
_shelx_estimated_absorpt_t_min 0.943
_shelx_estimated_absorpt_t_max 0.999

loop_
_space_group_symop_operation_xyz
'x, y, z'
'-x, y+1/2, -z+1/2'
'-x, -y, -z'
'x, -y-1/2, z-1/2'

loop_
_atom_site_type_symbol
_atom_site_label
_atom_site_fract_x
_atom_site_fract_y
_atom_site_fract_z
_atom_site_U_iso_or_equiv
_atom_site_adp_type
_atom_site_calc_flag
_atom_site_occupancy
_atom_site_disorder_assembly
_atom_site_disorder_group
C C1 0.53428(13) -0.2108(5) 0.44840(16) 0.0196(5) Uani d 1 . .
H H1 0.557147 -0.349497 0.414668 0.024 Uiso calc 1 . .
C C2 0.47095(12) -0.0358(5) 0.39704(15) 0.0177(5) Uani d 1 . .
C C3 0.43844(12) 0.1672(5) 0.44705(16) 0.0191(5) Uani d 1 . .
C C4 0.37402(13) 0.3243(5) 0.36996(17) 0.0226(5) Uani d 1 . .
C C5 0.42706(13) -0.0236(5) 0.28530(16) 0.0208(5) Uani d 1 . .
C C6 0.24590(14) 0.1960(6) 0.15987(18) 0.0306(6) Uani d 1 . .
C C7 0.19802(14) 0.3233(6) 0.06271(17) 0.0260(5) Uani d 1 . .
C C9 0.07036(16) 0.3516(7) -0.0723(2) 0.0406(7) Uani d 1 . .
H H9 0.015390 0.292807 -0.101232 0.049 Uiso calc 1 A 1
C C10 0.10527(16) 0.5453(7) -0.11934(18) 0.0354(7) Uani d 1 . .
C C11 0.18428(15) 0.6341(6) -0.08085(19) 0.0333(6) Uani d 1 . .
H H11 0.206836 0.769181 -0.116313 0.040 Uiso calc 1 B 1
C C8A 0.11781(16) 0.2431(6) 0.0194(2) 0.0369(7) Uani d 0.947(4) C 1
F F1A 0.08458(11) 0.0511(5) 0.06620(15) 0.0714(8) Uani d 0.947(4) C 1
C C12A 0.23029(14) 0.5223(6) 0.01072(18) 0.0289(6) Uani d 0.947(4) C 1
H H12A 0.285205 0.582553 0.038893 0.035 Uiso calc 0.947(4) C 1
C C8B 0.11781(16) 0.2431(6) 0.0194(2) 0.0369(7) Uani d 0.053(4) C 2
H H8B 0.094436 0.108079 0.053933 0.044 Uiso calc 0.053(4) C 2
C C12B 0.23029(14) 0.5223(6) 0.01072(18) 0.0289(6) Uani d 0.053(4) C 2
F F1B 0.3060(9) 0.615(6) 0.037(2) 0.043 Uiso d 0.053(4) C 2
F F2 0.05967(10) 0.6562(4) -0.20823(12) 0.0554(6) Uani d 1 . .
N N1 0.37352(12) 0.1997(5) 0.27779(14) 0.0256(5) Uani d 1 . .
O O1 0.33327(10) 0.5199(4) 0.38057(13) 0.0315(4) Uani d 1 . .
O O2 0.43410(10) -0.1664(4) 0.21582(12) 0.0258(4) Uani d 1 . .
O O3 0.32607(9) 0.2995(4) 0.18452(11) 0.0268(4) Uani d 1 . .
O O4 0.22619(12) 0.0326(6) 0.21309(16) 0.0623(8) Uani d 1 . .

loop_
_atom_site_aniso_label
_atom_site_aniso_U_11
_atom_site_aniso_U_22
_atom_site_aniso_U_33
_atom_site_aniso_U_12
_atom_site_aniso_U_13
_atom_site_aniso_U_23
C1 0.0185(10) 0.0213(12) 0.0195(10) 0.0013(10) 0.0062(8) 0.0007(10)
C2 0.0187(10) 0.0186(12) 0.0162(9) -0.0022(9) 0.0056(8) 0.0006(9)
C3 0.0162(10) 0.0209(12) 0.0195(10) -0.0013(9) 0.0040(8) 0.0037(10)
C4 0.0197(10) 0.0247(13) 0.0220(11) 0.0006(10) 0.0038(8) 0.0030(11)
C5 0.0214(10) 0.0206(12) 0.0189(10) -0.0006(10) 0.0037(8) 0.0034(10)
C6 0.0236(12) 0.0388(16) 0.0262(12) -0.0060(12) 0.0023(10) 0.0058(12)
C7 0.0241(11) 0.0309(14) 0.0197(11) -0.0020(11) 0.0012(9) 0.0036(11)
C9 0.0254(12) 0.055(2) 0.0326(14) -0.0102(13) -0.0051(10) 0.0056(14)
C10 0.0307(13) 0.0479(18) 0.0209(11) 0.0052(13) -0.0034(10) 0.0070(13)
C11 0.0286(12) 0.0401(17) 0.0294(13) -0.0004(12) 0.0055(10) 0.0120(12)
C8A 0.0308(13) 0.0423(17) 0.0331(14) -0.0113(13) 0.0021(11) 0.0098(13)
F1A 0.0388(10) 0.0959(19) 0.0636(13) -0.0361(11) -0.0101(9) 0.0451(13)
C12A 0.0209(11) 0.0368(16) 0.0262(11) -0.0034(11) 0.0021(9) 0.0042(12)
C8B 0.0308(13) 0.0423(17) 0.0331(14) -0.0113(13) 0.0021(11) 0.0098(13)
C12B 0.0209(11) 0.0368(16) 0.0262(11) -0.0034(11) 0.0021(9) 0.0042(12)
F2 0.0409(9) 0.0744(14) 0.0363(9) -0.0026(9) -0.0119(7) 0.0227(9)
N1 0.0271(10) 0.0289(12) 0.0162(9) 0.0073(9) -0.0010(7) 0.0046(9)
O1 0.0284(9) 0.0306(10) 0.0324(9) 0.0103(8) 0.0037(7) 0.0007(8)
O2 0.0313(9) 0.0267(10) 0.0194(8) 0.0009(7) 0.0074(7) -0.0017(8)
O3 0.0214(8) 0.0352(10) 0.0180(7) 0.0013(8) -0.0035(6) 0.0083(8)
O4 0.0424(12) 0.0860(19) 0.0466(12) -0.0228(12) -0.0057(9) 0.0414(13)

loop_
_atom_type_symbol
_atom_type_description
_atom_type_scat_dispersion_real
_atom_type_scat_dispersion_imag
_atom_type_scat_source
C C 0.0033 0.0016 'International Tables Vol C Tables 4.2.6.8 and 6.1.1.4'
H H 0.0000 0.0000 'International Tables Vol C Tables 4.2.6.8 and 6.1.1.4'
F F 0.0171 0.0103 'International Tables Vol C Tables 4.2.6.8 and 6.1.1.4'
N N 0.0061 0.0033 'International Tables Vol C Tables 4.2.6.8 and 6.1.1.4'
O O 0.0106 0.0060 'International Tables Vol C Tables 4.2.6.8 and 6.1.1.4'

loop_
_geom_angle_atom_site_label_1
_geom_angle_atom_site_label_2
_geom_angle_atom_site_label_3
_geom_angle_site_symmetry_1
_geom_angle_site_symmetry_3
_geom_angle
_geom_angle_publ_flag
C2 C1 C3 . 3_656 114.5(2) no
C2 C1 H1 . . 122.8 no
C3 C1 H1 3_656 . 122.8 no
C1 C2 C3 . . 122.23(19) no
C1 C2 C5 . . 129.0(2) no
C3 C2 C5 . . 108.78(19) no
C1 C3 C2 3_656 . 123.3(2) no
C1 C3 C4 3_656 . 128.0(2) no
C2 C3 C4 . . 108.65(19) no
O1 C4 N1 . . 126.2(2) no
O1 C4 C3 . . 130.0(2) no
N1 C4 C3 . . 103.76(19) no
O2 C5 N1 . . 126.1(2) no
O2 C5 C2 . . 130.6(2) no
N1 C5 C2 . . 103.36(19) no
O4 C6 O3 . . 121.1(2) no
O4 C6 C7 . . 130.0(2) no
O3 C6 C7 . . 108.8(2) no
C8B C7 C12B . . 117.4(2) no
C8A C7 C12A . . 117.4(2) no
C8B C7 C6 . . 119.9(2) no
C8A C7 C6 . . 119.9(2) no
C12B C7 C6 . . 122.7(2) no
C12A C7 C6 . . 122.7(2) no
C10 C9 C8B . . 117.4(2) no
C10 C9 C8A . . 117.4(2) no
C10 C9 H9 . . 121.3 no
C8A C9 H9 . . 121.3 no
F2 C10 C9 . . 118.3(2) no
F2 C10 C11 . . 118.5(3) no
C9 C10 C11 . . 123.3(2) no
C10 C11 C12B . . 118.2(2) no
C10 C11 C12A . . 118.2(2) no
C10 C11 H11 . . 120.9 no
C12A C11 H11 . . 120.9 no
F1A C8A C9 . . 118.1(2) no
F1A C8A C7 . . 119.4(2) no
C9 C8A C7 . . 122.5(2) no
C11 C12A C7 . . 121.3(2) no
C11 C12A H12A . . 119.3 no
C7 C12A H12A . . 119.3 no
C9 C8B C7 . . 122.5(2) no
C9 C8B H8B . . 118.8 no
C7 C8B H8B . . 118.8 no
F1B C12B C11 . . 112.2(13) no
F1B C12B C7 . . 126.4(13) no
C11 C12B C7 . . 121.3(2) no
O3 N1 C5 . . 122.00(19) no
O3 N1 C4 . . 122.6(2) no
C5 N1 C4 . . 115.35(19) no
N1 O3 C6 . . 111.96(18) no

loop_
_geom_bond_atom_site_label_1
_geom_bond_atom_site_label_2
_geom_bond_site_symmetry_2
_geom_bond_distance
_geom_bond_publ_flag
C1 C2 . 1.384(3) no
C1 C3 3_656 1.384(3) no
C1 H1 . 0.9500 no
C2 C3 . 1.387(3) no
C2 C5 . 1.494(3) no
C3 C4 . 1.485(3) no
C4 O1 . 1.194(3) no
C4 N1 . 1.389(3) no
C5 O2 . 1.200(3) no
C5 N1 . 1.384(3) no
C6 O4 . 1.177(3) no
C6 O3 . 1.402(3) no
C6 C7 . 1.472(3) no
C7 C8B . 1.381(3) no
C7 C8A . 1.381(3) no
C7 C12B . 1.388(4) no
C7 C12A . 1.388(4) no
C9 C10 . 1.355(4) no
C9 C8B . 1.379(4) no
C9 C8A . 1.379(4) no
C9 H9 . 0.9500 no
C10 F2 . 1.346(3) no
C10 C11 . 1.367(4) no
C11 C12B . 1.377(3) no
C11 C12A . 1.377(3) no
C11 H11 . 0.9500 no
C8A F1A . 1.331(3) no
C12A H12A . 0.9500 no
C8B H8B . 0.9500 no
C12B F1B . 1.315(10) no
N1 O3 . 1.381(2) no

loop_
_geom_hbond_atom_site_label_D
_geom_hbond_atom_site_label_H
_geom_hbond_atom_site_label_A
_geom_hbond_site_symmetry_A
_geom_hbond_distance_DH
_geom_hbond_distance_HA
_geom_hbond_distance_DA
_geom_hbond_angle_DHA
_geom_hbond_publ_flag
C1 H1 O2 2_645 0.95 2.37 3.271(3) 158.3 yes
C9 H9 F1A 3 0.95 2.51 3.287(3) 139.3 yes
C9 H9 F2 2_544 0.95 2.63 3.307(3) 128.7 yes
C11 H11 O1 4_575 0.95 2.39 3.200(3) 142.5 yes

loop_
_geom_torsion_atom_site_label_1
_geom_torsion_atom_site_label_2
_geom_torsion_atom_site_label_3
_geom_torsion_atom_site_label_4
_geom_torsion_site_symmetry_1
_geom_torsion_site_symmetry_4
_geom_torsion
_geom_torsion_publ_flag
C3 C1 C2 C3 3_656 . 0.5(4) no
C3 C1 C2 C5 3_656 . 179.9(2) no
C1 C2 C3 C1 . 3_656 -0.5(4) no
C5 C2 C3 C1 . 3_656 180.0(2) no
C1 C2 C3 C4 . . 178.0(2) no
C5 C2 C3 C4 . . -1.6(3) no
C1 C3 C4 O1 3_656 . 1.0(4) no
C2 C3 C4 O1 . . -177.4(3) no
C1 C3 C4 N1 3_656 . 178.1(2) no
C2 C3 C4 N1 . . -0.2(2) no
C1 C2 C5 O2 . . 3.1(4) no
C3 C2 C5 O2 . . -177.4(2) no
C1 C2 C5 N1 . . -176.8(2) no
C3 C2 C5 N1 . . 2.7(2) no
O4 C6 C7 C8B . . -2.9(5) no
O3 C6 C7 C8B . . 176.6(3) no
O4 C6 C7 C8A . . -2.9(5) no
O3 C6 C7 C8A . . 176.6(3) no
O4 C6 C7 C12B . . 177.8(3) no
O3 C6 C7 C12B . . -2.7(4) no
O4 C6 C7 C12A . . 177.8(3) no
O3 C6 C7 C12A . . -2.7(4) no
C8B C9 C10 F2 . . -179.2(3) no
C8A C9 C10 F2 . . -179.2(3) no
C8B C9 C10 C11 . . 0.6(5) no
C8A C9 C10 C11 . . 0.6(5) no
F2 C10 C11 C12B . . 179.2(3) no
C9 C10 C11 C12B . . -0.5(5) no
F2 C10 C11 C12A . . 179.2(3) no
C9 C10 C11 C12A . . -0.5(5) no
C10 C9 C8A F1A . . -179.5(3) no
C10 C9 C8A C7 . . -0.5(5) no
C12A C7 C8A F1A . . 179.5(3) no
C6 C7 C8A F1A . . 0.1(4) no
C12A C7 C8A C9 . . 0.4(4) no
C6 C7 C8A C9 . . -179.0(3) no
C10 C11 C12A C7 . . 0.5(4) no
C8A C7 C12A C11 . . -0.4(4) no
C6 C7 C12A C11 . . 179.0(3) no
C10 C9 C8B C7 . . -0.5(5) no
C12B C7 C8B C9 . . 0.4(4) no
C6 C7 C8B C9 . . -179.0(3) no
C10 C11 C12B F1B . . 177.2(15) no
C10 C11 C12B C7 . . 0.5(4) no
C8B C7 C12B F1B . . -176.7(17) no
C6 C7 C12B F1B . . 2.7(18) no
C8B C7 C12B C11 . . -0.4(4) no
C6 C7 C12B C11 . . 179.0(3) no
O2 C5 N1 O3 . . -6.0(4) no
C2 C5 N1 O3 . . 173.86(19) no
O2 C5 N1 C4 . . 177.1(2) no
C2 C5 N1 C4 . . -3.0(3) no
O1 C4 N1 O3 . . 2.6(4) no
C3 C4 N1 O3 . . -174.73(19) no
O1 C4 N1 C5 . . 179.4(2) no
C3 C4 N1 C5 . . 2.1(3) no
C5 N1 O3 C6 . . 99.6(3) no
C4 N1 O3 C6 . . -83.7(3) no
O4 C6 O3 N1 . . -3.5(4) no
C7 C6 O3 N1 . . 176.9(2) no

_cod_database_fobs_code 2242353
